data_1526700
loop_
_publ_author_name
'Kohlmann, H.'
'Bertheville, B.'
'Hansen, T.'
'Yvon, K.'

_publ_section_title
;
 High-pressure synthesis of novel europium magnesium hydrides
;
_journal_name_full 'Journal of Alloys Compd.'
_journal_page_first 59
_journal_page_last 68
_journal_volume 322
_journal_year 2001
_chemical_formula_sum 'D26 Eu6 Mg7'
_chemical_name_systematic 'Eu6 Mg7 D26'
_space_group_IT_number 12
_symmetry_space_group_name_Hall '-I 2y'
_symmetry_space_group_name_H-M 'I 1 2/m 1'
_cell_angle_alpha 90
_cell_angle_beta 90.683
_cell_angle_gamma 90
_cell_formula_units_Z 2
_cell_length_a 14.0939
_cell_length_b 5.6455
_cell_length_c 11.509
_cell_volume 915.673
_citation_journal_id_ASTM JALCEU
_cod_data_source_file Kohlmann_JALCEU_2001_1294.cif
_cod_data_source_block D26Eu6Mg7
_cod_original_cell_volume 915.6729
_cod_original_sg_symbol_Hall '-C 2y (x,y,-x+z)'
_cod_database_code 1526700

loop_
_symmetry_equiv_pos_as_xyz
x,y,z
-x,y,-z
-x,-y,-z
x,-y,z
x+1/2,y+1/2,z+1/2
-x+1/2,y+1/2,-z+1/2
-x+1/2,-y+1/2,-z+1/2
x+1/2,-y+1/2,z+1/2

loop_
_atom_site_label
_atom_site_type_symbol
_atom_site_fract_x
_atom_site_fract_y
_atom_site_fract_z
_atom_site_occupancy
_atom_site_U_iso_or_equiv
D6 D-1 0.857 0 0.267 1 0.0
D3 D-1 0.948 0.18 0.385 1 0.0
Eu3 Eu+2 0.3498 0.5 0.004 1 0.0
Mg3 Mg+2 0 0.25 0 1 0.0
D7 D-1 0.079 0.5 0.029 1 0.0
Eu1 Eu+2 0.3564 0 0.2619 1 0.0
D1 D-1 0.243 0.227 0.128 1 0.0
Mg1 Mg+2 0.229 0 0.019 1 0.0
D9 D-1 0.348 0 0.051 1 0.0
D8 D-1 0.114 0 0.05 1 0.0
Mg2 Mg+2 0.988 0 0.267 1 0.0
Mg4 Mg+2 0 0.5 0.5 1 0.0
D4 D-1 0.994 0.305 0.167 1 0.0
D5 D-1 0.133 0 0.256 1 0.0
Eu2 Eu+2 0.6572 0 0.2607 1 0.0
D2 D-1 0.734 0.25 0.124 1 0.0
